data_2208962
loop_
_publ_author_name
'Yu, Yu-Ye'

_publ_section_title
;{6,6'-Dimethoxy-2,2'-[ethane-1,2-diylbis(nitrilomethylidyne)]diphenolato}nickel(II)
 chloroform solvate
;
_journal_issue 5
_journal_name_full 'Acta Crystallographica Section E'
_journal_page_first m948
_journal_page_last m949
_journal_paper_doi 10.1107/S160053680601049X
_journal_volume 62
_journal_year 2006
_chemical_formula_iupac '[Ni (C18 H18 N2 O4)], C H Cl3'
_chemical_formula_moiety 'C18 H18 N2 Ni O4, C H Cl3'
_chemical_formula_sum 'C19 H19 Cl3 N2 Ni O4'
_chemical_formula_weight 504.42
_chemical_name_systematic
;
[N,N'-Bis(3-methoxysalicylidene)-1,2-ethanediyldiamino]nickel(II)
chloroform solvate
;
_space_group_IT_number 14
_symmetry_cell_setting monoclinic
_symmetry_space_group_name_Hall '-P 2ybc'
_symmetry_space_group_name_H-M 'P 1 21/c 1'
_atom_sites_solution_hydrogens geom
_atom_sites_solution_primary direct
_atom_sites_solution_secondary difmap
_audit_creation_method SHELXL-97
_cell_angle_alpha 90.00
_cell_angle_beta 91.43(3)
_cell_angle_gamma 90.00
_cell_formula_units_Z 4
_cell_length_a 11.381(2)
_cell_length_b 13.842(3)
_cell_length_c 13.268(3)
_cell_measurement_reflns_used 16249
_cell_measurement_temperature 296(2)
_cell_measurement_theta_max 27.48
_cell_measurement_theta_min 3.07
_cell_volume 2089.5(8)
_computing_cell_refinement RAPID-AUTO
_computing_data_collection 'RAPID-AUTO (Rigaku, 1998)'
_computing_data_reduction 'CrystalStructure (Rigaku/MSC, 2002)'
_computing_molecular_graphics 'SHELXTL (Bruker, 2002)'
_computing_publication_material SHELXTL
_computing_structure_refinement 'SHELXL-97 (Sheldrick, 1997)'
_computing_structure_solution 'SHELXS-97 (Sheldrick, 1997)'
_diffrn_ambient_temperature 296(2)
_diffrn_measured_fraction_theta_full 0.995
_diffrn_measured_fraction_theta_max 0.995
_diffrn_measurement_device_type 'Rigaku RAXIS-RAPID'
_diffrn_measurement_method '\w scans'
_diffrn_radiation_monochromator graphite
_diffrn_radiation_source 'fine-focus sealed tube'
_diffrn_radiation_type MoK\a
_diffrn_radiation_wavelength 0.71073
_diffrn_reflns_av_R_equivalents 0.0308
_diffrn_reflns_av_sigmaI/netI 0.0272
_diffrn_reflns_limit_h_max 14
_diffrn_reflns_limit_h_min -14
_diffrn_reflns_limit_k_max 17
_diffrn_reflns_limit_k_min -17
_diffrn_reflns_limit_l_max 17
_diffrn_reflns_limit_l_min -17
_diffrn_reflns_number 19480
_diffrn_reflns_theta_full 27.48
_diffrn_reflns_theta_max 27.48
_diffrn_reflns_theta_min 3.07
_diffrn_standards_decay_% 0
_diffrn_standards_interval_count 0
_diffrn_standards_interval_time 0
_diffrn_standards_number 0
_exptl_absorpt_coefficient_mu 1.341
_exptl_absorpt_correction_T_max 0.775
_exptl_absorpt_correction_T_min 0.509
_exptl_absorpt_correction_type multi-scan
_exptl_absorpt_process_details 'SADABS (Sheldrick, 1996)'
_exptl_crystal_colour brown
_exptl_crystal_density_diffrn 1.603
_exptl_crystal_density_method 'not measured'
_exptl_crystal_description prism
_exptl_crystal_F_000 1032
_exptl_crystal_size_max .31
_exptl_crystal_size_mid .21
_exptl_crystal_size_min .19
_refine_diff_density_max 0.928
_refine_diff_density_min -0.705
_refine_ls_extinction_coef 0.0030(5)
_refine_ls_extinction_expression Fc^*^=kFc[1+0.001xFc^2^\l^3^/sin(2\q)]^-1/4^
_refine_ls_extinction_method SHELXL97
_refine_ls_goodness_of_fit_ref 1.099
_refine_ls_hydrogen_treatment constr
_refine_ls_matrix_type full
_refine_ls_number_parameters 265
_refine_ls_number_reflns 4767
_refine_ls_number_restraints 0
_refine_ls_restrained_S_all 1.099
_refine_ls_R_factor_gt 0.0409
_refine_ls_shift/su_max 0.001
_refine_ls_shift/su_mean 0.000
_refine_ls_structure_factor_coef Fsqd
_refine_ls_weighting_details 'calc w=1/[\s^2^(Fo^2^)+(0.0642P)^2^+0.4559P] where P=(Fo^2^+2Fc^2^)/3'
_refine_ls_weighting_scheme calc
_refine_ls_wR_factor_gt 0.1120
_refine_ls_wR_factor_ref 0.1164
_reflns_number_gt 3682
_reflns_number_total 4767
_reflns_threshold_expression I>2\s(I)
_cod_data_source_file ob2004.cif
_cod_data_source_block I
_cod_depositor_comments
;
The following automatic conversions were performed:
'_symmetry_cell_setting' value 'Monoclinic' changed to 'monoclinic'
according to '/home/saulius/struct/CIF-dictionaries/cif_core.dic'
dictionary named 'cif_core.dic' version 2.4.1 from 2010-06-29.

Automatic conversion script
Id: cif_fix_enum 1527 2010-12-29 10:47:43Z saulius 

The following automatic conversions were performed:

'_symmetry_cell_setting' value 'Monoclinic' changed to 'monoclinic'
according to /home/saulius/struct/CIF-dictionaries/cif_core.dic
dictionary named 'cif_core.dic' version 2.4.1 from 2010-06-29.

Automatic conversion script
Id: cif_fix_values 1715 2011-07-08 13:25:40Z adriana 
;
_cod_original_sg_symbol_H-M P21/c
_cod_database_code 2208962
_cod_database_fobs_code 2208962

loop_
_symmetry_equiv_pos_as_xyz
'x, y, z'
'-x, y+1/2, -z+1/2'
'-x, -y, -z'
'x, -y-1/2, z-1/2'

loop_
_atom_site_type_symbol
_atom_site_label
_atom_site_fract_x
_atom_site_fract_y
_atom_site_fract_z
_atom_site_U_iso_or_equiv
_atom_site_adp_type
_atom_site_calc_flag
_atom_site_refinement_flags
_atom_site_occupancy
Ni Ni1 0.04386(2) 0.52021(2) 0.37836(2) 0.03693(12) Uani d . 1
Cl Cl1 0.36147(11) 0.46165(8) 0.17518(11) 0.1037(4) Uani d . 1
Cl Cl2 0.28247(11) 0.65875(9) 0.16338(9) 0.1054(4) Uani d . 1
Cl Cl3 0.48918(9) 0.61001(9) 0.27803(10) 0.1005(4) Uani d . 1
N N1 -0.04144(17) 0.40681(15) 0.37763(16) 0.0410(5) Uani d . 1
N N2 -0.09779(17) 0.58275(16) 0.35819(16) 0.0428(5) Uani d . 1
O O1 0.18695(14) 0.46057(11) 0.39843(14) 0.0439(4) Uani d . 1
O O2 0.40558(16) 0.41030(13) 0.42879(18) 0.0585(5) Uani d . 1
O O3 0.13161(15) 0.63236(12) 0.38046(14) 0.0459(4) Uani d . 1
O O4 0.28959(18) 0.76867(15) 0.40517(18) 0.0639(6) Uani d . 1
C C1 0.2079(2) 0.36731(17) 0.39990(18) 0.0393(5) Uani d . 1
C C2 0.3269(2) 0.33675(18) 0.4152(2) 0.0445(6) Uani d . 1
C C3 0.3557(3) 0.2400(2) 0.4158(2) 0.0545(7) Uani d . 1
H H3A 0.4337 0.2212 0.4249 0.065 Uiso calc R 1
C C4 0.2682(3) 0.1701(2) 0.4027(2) 0.0601(8) Uani d . 1
H H4A 0.2884 0.1050 0.4029 0.072 Uiso calc R 1
C C5 0.1548(3) 0.1961(2) 0.3897(2) 0.0522(7) Uani d . 1
H H5A 0.0973 0.1488 0.3818 0.063 Uiso calc R 1
C C6 0.1220(2) 0.29591(17) 0.38812(18) 0.0413(5) Uani d . 1
C C7 0.5272(2) 0.3866(2) 0.4334(3) 0.0679(9) Uani d . 1
H H7A 0.5727 0.4446 0.4423 0.102 Uiso calc R 1
H H7B 0.5486 0.3555 0.3718 0.102 Uiso calc R 1
H H7C 0.5426 0.3438 0.4891 0.102 Uiso calc R 1
C C8 0.0000(2) 0.32016(19) 0.37902(19) 0.0442(6) Uani d . 1
H H8A -0.0535 0.2695 0.3737 0.053 Uiso calc R 1
C C9 -0.1706(2) 0.4205(2) 0.3787(2) 0.0514(7) Uani d . 1
H H9A -0.1981 0.4162 0.4472 0.062 Uiso calc R 1
H H9B -0.2096 0.3708 0.3386 0.062 Uiso calc R 1
C C10 -0.1976(2) 0.5187(2) 0.3355(3) 0.0570(7) Uani d . 1
H H10A -0.2106 0.5140 0.2631 0.068 Uiso calc R 1
H H10B -0.2683 0.5444 0.3648 0.068 Uiso calc R 1
C C11 -0.1155(2) 0.6745(2) 0.3580(2) 0.0474(6) Uani d . 1
H H11A -0.1925 0.6956 0.3478 0.057 Uiso calc R 1
C C12 -0.0267(2) 0.74670(18) 0.37211(19) 0.0450(6) Uani d . 1
C C13 -0.0614(3) 0.8447(2) 0.3751(2) 0.0581(7) Uani d . 1
H H13A -0.1404 0.8605 0.3665 0.070 Uiso calc R 1
C C14 0.0179(3) 0.9152(2) 0.3903(3) 0.0675(9) Uani d . 1
H H14A -0.0064 0.9793 0.3930 0.081 Uiso calc R 1
C C15 0.1372(3) 0.8923(2) 0.4022(2) 0.0615(8) Uani d . 1
H H15A 0.1918 0.9412 0.4142 0.074 Uiso calc R 1
C C16 0.1745(3) 0.7974(2) 0.3963(2) 0.0501(6) Uani d . 1
C C17 0.0925(2) 0.72121(17) 0.38227(18) 0.0416(5) Uani d . 1
C C18 0.3770(3) 0.8404(2) 0.3949(3) 0.0756(10) Uani d . 1
H H18A 0.4527 0.8102 0.3913 0.113 Uiso calc R 1
H H18B 0.3762 0.8829 0.4521 0.113 Uiso calc R 1
H H18C 0.3615 0.8768 0.3345 0.113 Uiso calc R 1
C C19 0.3486(2) 0.5712(2) 0.2404(2) 0.0596(7) Uani d . 1
H H19A 0.3010 0.5613 0.3000 0.072 Uiso calc R 1

loop_
_atom_site_aniso_label
_atom_site_aniso_U_11
_atom_site_aniso_U_22
_atom_site_aniso_U_33
_atom_site_aniso_U_12
_atom_site_aniso_U_13
_atom_site_aniso_U_23
Ni1 0.02973(17) 0.03757(19) 0.04363(19) -0.00574(12) 0.00346(11) -0.00145(12)
Cl1 0.1021(8) 0.0845(7) 0.1251(10) 0.0027(6) 0.0147(7) -0.0191(6)
Cl2 0.1134(8) 0.1183(9) 0.0844(7) 0.0526(7) 0.0020(6) 0.0266(6)
Cl3 0.0598(5) 0.1206(9) 0.1211(9) -0.0260(5) 0.0001(5) 0.0227(7)
N1 0.0351(10) 0.0460(12) 0.0419(11) -0.0108(9) 0.0024(8) -0.0035(9)
N2 0.0347(10) 0.0500(13) 0.0438(12) -0.0005(9) 0.0021(8) -0.0028(9)
O1 0.0328(8) 0.0308(8) 0.0684(12) -0.0050(7) 0.0043(7) -0.0011(7)
O2 0.0359(9) 0.0439(10) 0.0955(16) -0.0015(8) 0.0004(9) -0.0026(10)
O3 0.0379(9) 0.0373(9) 0.0625(11) -0.0044(7) 0.0028(8) 0.0032(8)
O4 0.0556(12) 0.0473(11) 0.0880(15) -0.0165(10) -0.0112(11) 0.0107(10)
C1 0.0416(12) 0.0361(12) 0.0405(13) -0.0020(10) 0.0078(10) -0.0011(9)
C2 0.0433(13) 0.0409(13) 0.0494(14) -0.0011(11) 0.0041(11) -0.0014(10)
C3 0.0555(16) 0.0426(14) 0.0655(18) 0.0089(13) 0.0025(13) -0.0029(12)
C4 0.077(2) 0.0341(14) 0.0692(19) 0.0055(14) -0.0003(15) -0.0038(12)
C5 0.0641(18) 0.0370(13) 0.0556(16) -0.0114(13) 0.0047(13) -0.0050(11)
C6 0.0494(13) 0.0361(12) 0.0386(12) -0.0076(11) 0.0080(10) -0.0029(9)
C7 0.0407(15) 0.0638(19) 0.099(3) 0.0053(14) -0.0012(15) -0.0018(17)
C8 0.0458(13) 0.0452(14) 0.0419(13) -0.0195(12) 0.0048(10) -0.0026(10)
C9 0.0332(12) 0.0644(18) 0.0566(16) -0.0157(12) 0.0011(11) -0.0029(13)
C10 0.0352(13) 0.0662(18) 0.0694(19) -0.0069(13) -0.0053(12) -0.0058(14)
C11 0.0390(13) 0.0578(16) 0.0457(14) 0.0070(12) 0.0055(10) 0.0000(11)
C12 0.0514(15) 0.0446(14) 0.0391(13) 0.0056(12) 0.0063(11) 0.0012(10)
C13 0.0688(19) 0.0520(17) 0.0541(17) 0.0146(15) 0.0116(14) 0.0010(13)
C14 0.097(3) 0.0395(15) 0.066(2) 0.0099(17) 0.0136(18) 0.0035(13)
C15 0.089(2) 0.0377(14) 0.0578(18) -0.0079(15) 0.0017(16) 0.0013(12)
C16 0.0618(16) 0.0432(14) 0.0451(15) -0.0086(13) -0.0032(12) 0.0060(11)
C17 0.0511(14) 0.0381(13) 0.0355(12) -0.0032(11) 0.0029(10) 0.0027(9)
C18 0.072(2) 0.062(2) 0.092(3) -0.0322(18) -0.0071(18) 0.0162(17)
C19 0.0430(14) 0.0694(19) 0.0669(19) 0.0043(14) 0.0095(13) 0.0115(15)

loop_
_atom_type_symbol
_atom_type_description
_atom_type_scat_dispersion_real
_atom_type_scat_dispersion_imag
_atom_type_scat_source
C C 0.0033 0.0016 'International Tables Vol C Tables 4.2.6.8 and 6.1.1.4'
H H 0.0000 0.0000 'International Tables Vol C Tables 4.2.6.8 and 6.1.1.4'
N N 0.0061 0.0033 'International Tables Vol C Tables 4.2.6.8 and 6.1.1.4'
O O 0.0106 0.0060 'International Tables Vol C Tables 4.2.6.8 and 6.1.1.4'
Cl Cl 0.1484 0.1585 'International Tables Vol C Tables 4.2.6.8 and 6.1.1.4'
Ni Ni 0.3393 1.1124 'International Tables Vol C Tables 4.2.6.8 and 6.1.1.4'

loop_
_geom_angle_atom_site_label_1
_geom_angle_atom_site_label_2
_geom_angle_atom_site_label_3
_geom_angle
_geom_angle_publ_flag
O1 Ni1 N2 178.65(8) yes
O1 Ni1 N1 94.75(8) yes
N2 Ni1 N1 86.60(9) yes
O1 Ni1 O3 84.18(7) yes
N2 Ni1 O3 94.48(9) yes
N1 Ni1 O3 178.85(9) yes
C8 N1 C9 118.8(2) ?
C8 N1 Ni1 126.80(18) ?
C9 N1 Ni1 114.40(17) ?
C11 N2 C10 118.4(2) ?
C11 N2 Ni1 126.92(18) ?
C10 N2 Ni1 114.58(17) ?
C1 O1 Ni1 127.09(15) ?
C2 O2 C7 117.9(2) ?
C17 O3 Ni1 127.37(17) ?
C16 O4 C18 117.4(2) ?
O1 C1 C6 124.6(2) ?
O1 C1 C2 117.7(2) ?
C6 C1 C2 117.7(2) ?
O2 C2 C3 124.7(2) ?
O2 C2 C1 114.5(2) ?
C3 C2 C1 120.8(2) ?
C2 C3 C4 120.2(3) ?
C2 C3 H3A 119.9 ?
C4 C3 H3A 119.9 ?
C5 C4 C3 120.6(3) ?
C5 C4 H4A 119.7 ?
C3 C4 H4A 119.7 ?
C4 C5 C6 120.5(3) ?
C4 C5 H5A 119.7 ?
C6 C5 H5A 119.7 ?
C1 C6 C8 121.2(2) ?
C1 C6 C5 120.0(2) ?
C8 C6 C5 118.7(2) ?
O2 C7 H7A 109.5 ?
O2 C7 H7B 109.5 ?
H7A C7 H7B 109.5 ?
O2 C7 H7C 109.5 ?
H7A C7 H7C 109.5 ?
H7B C7 H7C 109.5 ?
N1 C8 C6 125.0(2) ?
N1 C8 H8A 117.5 ?
C6 C8 H8A 117.5 ?
N1 C9 C10 107.7(2) ?
N1 C9 H9A 110.2 ?
C10 C9 H9A 110.2 ?
N1 C9 H9B 110.2 ?
C10 C9 H9B 110.2 ?
H9A C9 H9B 108.5 ?
N2 C10 C9 108.6(2) ?
N2 C10 H10A 110.0 ?
C9 C10 H10A 110.0 ?
N2 C10 H10B 110.0 ?
C9 C10 H10B 110.0 ?
H10A C10 H10B 108.4 ?
N2 C11 C12 125.4(2) ?
N2 C11 H11A 117.3 ?
C12 C11 H11A 117.3 ?
C17 C12 C13 120.5(3) ?
C17 C12 C11 121.0(2) ?
C13 C12 C11 118.6(3) ?
C14 C13 C12 121.1(3) ?
C14 C13 H13A 119.5 ?
C12 C13 H13A 119.5 ?
C13 C14 C15 119.9(3) ?
C13 C14 H14A 120.0 ?
C15 C14 H14A 120.0 ?
C16 C15 C14 120.5(3) ?
C16 C15 H15A 119.8 ?
C14 C15 H15A 119.8 ?
O4 C16 C15 124.4(3) ?
O4 C16 C17 114.8(2) ?
C15 C16 C17 120.8(3) ?
O3 C17 C12 124.2(2) ?
O3 C17 C16 118.6(2) ?
C12 C17 C16 117.2(2) ?
O4 C18 H18A 109.5 ?
O4 C18 H18B 109.5 ?
H18A C18 H18B 109.5 ?
O4 C18 H18C 109.5 ?
H18A C18 H18C 109.5 ?
H18B C18 H18C 109.5 ?
Cl2 C19 Cl3 109.41(18) ?
Cl2 C19 Cl1 110.63(19) ?
Cl3 C19 Cl1 108.63(16) ?
Cl2 C19 H19A 109.4 ?
Cl3 C19 H19A 109.4 ?
Cl1 C19 H19A 109.4 ?

loop_
_geom_bond_atom_site_label_1
_geom_bond_atom_site_label_2
_geom_bond_distance
_geom_bond_publ_flag
Ni1 O1 1.8392(17) yes
Ni1 N2 1.843(2) yes
Ni1 N1 1.846(2) yes
Ni1 O3 1.8458(17) yes
Cl1 C19 1.754(4) ?
Cl2 C19 1.744(3) ?
Cl3 C19 1.749(3) ?
N1 C8 1.289(3) ?
N1 C9 1.482(3) ?
N2 C11 1.286(3) ?
N2 C10 1.466(3) ?
O1 C1 1.313(3) ?
O2 C2 1.365(3) ?
O2 C7 1.423(3) ?
O3 C17 1.308(3) ?
O4 C16 1.371(4) ?
O4 C18 1.415(3) ?
C1 C6 1.396(3) ?
C1 C2 1.429(3) ?
C2 C3 1.379(4) ?
C3 C4 1.396(4) ?
C3 H3A 0.9300 ?
C4 C5 1.347(4) ?
C4 H4A 0.9300 ?
C5 C6 1.431(4) ?
C5 H5A 0.9300 ?
C6 C8 1.430(4) ?
C7 H7A 0.9600 ?
C7 H7B 0.9600 ?
C7 H7C 0.9600 ?
C8 H8A 0.9300 ?
C9 C10 1.505(4) ?
C9 H9A 0.9700 ?
C9 H9B 0.9700 ?
C10 H10A 0.9700 ?
C10 H10B 0.9700 ?
C11 C12 1.430(4) ?
C11 H11A 0.9300 ?
C12 C17 1.406(4) ?
C12 C13 1.413(4) ?
C13 C14 1.341(5) ?
C13 H13A 0.9300 ?
C14 C15 1.400(5) ?
C14 H14A 0.9300 ?
C15 C16 1.383(4) ?
C15 H15A 0.9300 ?
C16 C17 1.417(4) ?
C18 H18A 0.9600 ?
C18 H18B 0.9600 ?
C18 H18C 0.9600 ?
C19 H19A 0.9800 ?

loop_
_geom_torsion_atom_site_label_1
_geom_torsion_atom_site_label_2
_geom_torsion_atom_site_label_3
_geom_torsion_atom_site_label_4
_geom_torsion
O1 Ni1 N1 C8 -7.1(2)
N2 Ni1 N1 C8 172.9(2)
O1 Ni1 N1 C9 170.93(18)
N2 Ni1 N1 C9 -9.09(18)
N1 Ni1 N2 C11 173.6(2)
O3 Ni1 N2 C11 -5.9(2)
N1 Ni1 N2 C10 -9.48(19)
O3 Ni1 N2 C10 170.94(19)
N1 Ni1 O1 C1 5.7(2)
O3 Ni1 O1 C1 -174.8(2)
O1 Ni1 O3 C17 -171.1(2)
Ni1 O1 C1 C6 -1.4(3)
Ni1 O1 C1 C2 178.97(17)
C7 O2 C2 C3 6.9(4)
C7 O2 C2 C1 -173.2(3)
O1 C1 C2 O2 1.3(3)
C6 C1 C2 O2 -178.3(2)
O1 C1 C2 C3 -178.8(2)
C6 C1 C2 C3 1.5(4)
O2 C2 C3 C4 179.0(3)
C1 C2 C3 C4 -0.9(4)
C2 C3 C4 C5 -0.3(5)
C3 C4 C5 C6 0.7(5)
O1 C1 C6 C8 -3.7(4)
C2 C1 C6 C8 175.9(2)
O1 C1 C6 C5 179.2(2)
C2 C1 C6 C5 -1.1(3)
C4 C5 C6 C1 0.0(4)
C4 C5 C6 C8 -177.1(3)
C9 N1 C8 C6 -173.6(2)
Ni1 N1 C8 C6 4.4(4)
C1 C6 C8 N1 2.2(4)
C5 C6 C8 N1 179.3(2)
C8 N1 C9 C10 -157.5(2)
Ni1 N1 C9 C10 24.4(3)
C11 N2 C10 C9 -157.9(2)
Ni1 N2 C10 C9 24.9(3)
N1 C9 C10 N2 -30.1(3)
C10 N2 C11 C12 -175.8(2)
Ni1 N2 C11 C12 1.0(4)
N2 C11 C12 C17 3.6(4)
N2 C11 C12 C13 -176.7(3)
C17 C12 C13 C14 -1.7(4)
C11 C12 C13 C14 178.6(3)
C12 C13 C14 C15 0.8(5)
C13 C14 C15 C16 1.4(5)
C18 O4 C16 C15 -16.2(4)
C18 O4 C16 C17 165.1(3)
C14 C15 C16 O4 178.8(3)
C14 C15 C16 C17 -2.6(4)
Ni1 O3 C17 C12 -7.1(4)
Ni1 O3 C17 C16 172.28(17)
C13 C12 C17 O3 179.9(2)
C11 C12 C17 O3 -0.5(4)
C13 C12 C17 C16 0.5(4)
C11 C12 C17 C16 -179.8(2)
O4 C16 C17 O3 0.9(3)
C15 C16 C17 O3 -177.8(2)
O4 C16 C17 C12 -179.6(2)
C15 C16 C17 C12 1.7(4)
